data_7709382
loop_
_publ_author_name
'Costes, Jean-Pierre'
'Duhayon, Carine'
'Vendier, Laure'
'Wernsdorfer, Wolfgang'

_publ_section_title
;
 Structural determinations and magnetic properties of a &#x201C;chiral at
 metal&#x201D; complex and its resulting [Cu--Ln]2 compounds
;
_journal_name_full 'Dalton Transactions'
_journal_paper_doi 10.1039/D1DT04249A
_journal_year 2022
_chemical_compound_source 'synthesis as described'
_chemical_formula_moiety 'C66 H58 Cu2 F24 N8 O18 Tb2'
_chemical_formula_sum 'C66 H58 Cu2 F24 N8 O18 Tb2'
_chemical_formula_weight 2152.17
_space_group_IT_number 2
_space_group_name_Hall '-P 1'
_space_group_name_H-M_alt 'P -1'
_symmetry_cell_setting triclinic
_symmetry_Int_Tables_number 2
_symmetry_space_group_name_Hall '-P 1'
_symmetry_space_group_name_H-M 'P -1'
_atom_sites_solution_hydrogens geom
_atom_sites_solution_primary direct
_atom_sites_solution_secondary difmap
_audit_update_record
;
2021-12-01 deposited with the CCDC.	2022-01-24 downloaded from the CCDC.
;
_cell_angle_alpha 110.869(5)
_cell_angle_beta 94.722(5)
_cell_angle_gamma 93.723(5)
_cell_formula_units_Z 1
_cell_length_a 11.762(5)
_cell_length_b 13.282(5)
_cell_length_c 14.143(5)
_cell_measurement_reflns_used 8000
_cell_measurement_temperature 180
_cell_measurement_theta_max 26.05
_cell_measurement_theta_min 1.65
_cell_measurement_wavelength 0.71073
_cell_volume 2046.9(14)
_computing_cell_refinement 'Stoe IPDS software (Stoe, 1996)'
_computing_data_collection 'Stoe IPDS software (Stoe, 1996)'
_computing_data_reduction 'XRED (Stoe, 1.08, 1996)'
_computing_molecular_graphics 'Ortep-3 for Windows (Farrugia, 1997)'
_computing_publication_material 'WinGX publication routines (Farrugia, 1999)'
_computing_structure_refinement 'SHELXL-97 (Sheldrick, 2008)'
_computing_structure_solution 'SIR92 (Giacovazzo et al, 1993)'
_diffrn_ambient_temperature 180
_diffrn_measured_fraction_theta_full 0.939
_diffrn_measured_fraction_theta_max 0.939
_diffrn_measurement_device 'Stoe IPDS'
_diffrn_measurement_method \f
_diffrn_radiation_monochromator graphite
_diffrn_radiation_source 'fine-focus sealed tube'
_diffrn_radiation_type MoK\a
_diffrn_radiation_wavelength 0.71073
_diffrn_reflns_av_R_equivalents 0.0391
_diffrn_reflns_av_unetI/netI 0.0351
_diffrn_reflns_limit_h_max 13
_diffrn_reflns_limit_h_min -14
_diffrn_reflns_limit_k_max 16
_diffrn_reflns_limit_k_min -16
_diffrn_reflns_limit_l_max 17
_diffrn_reflns_limit_l_min -17
_diffrn_reflns_number 19355
_diffrn_reflns_theta_full 25.35
_diffrn_reflns_theta_max 25.35
_diffrn_reflns_theta_min 2.51
_diffrn_standards_decay_% 0.1
_diffrn_standards_interval_time 4
_diffrn_standards_number 200
_exptl_absorpt_coefficient_mu 2.342
_exptl_absorpt_correction_T_max 0.9321
_exptl_absorpt_correction_T_min 0.8122
_exptl_absorpt_correction_type multi-scan
_exptl_absorpt_process_details
;
[c.f. r.h. blessing, acta cryst. (1995), a51, 33-38]
;
_exptl_crystal_colour blue
_exptl_crystal_density_diffrn 1.746
_exptl_crystal_density_method 'not measured'
_exptl_crystal_description block
_exptl_crystal_F_000 1058
_exptl_crystal_size_max 0.375
_exptl_crystal_size_mid 0.25
_exptl_crystal_size_min 0.125
_refine_diff_density_max 3.154
_refine_diff_density_min -2.015
_refine_diff_density_rms 0.244
_refine_ls_extinction_method none
_refine_ls_goodness_of_fit_ref 1.04
_refine_ls_hydrogen_treatment constr
_refine_ls_matrix_type full
_refine_ls_number_parameters 429
_refine_ls_number_reflns 7025
_refine_ls_number_restraints 25
_refine_ls_restrained_S_all 1.044
_refine_ls_R_factor_all 0.0909
_refine_ls_R_factor_gt 0.0827
_refine_ls_shift/su_max 0.008
_refine_ls_shift/su_mean 0
_refine_ls_structure_factor_coef Fsqd
_refine_ls_weighting_details 'calc w=1/[\s^2^(Fo^2^)+(0.1638P)^2^+21.6382P] where P=(Fo^2^+2Fc^2^)/3'
_refine_ls_weighting_scheme calc
_refine_ls_wR_factor_gt 0.2325
_refine_ls_wR_factor_ref 0.2421
_reflns_number_gt 6104
_reflns_number_total 7025
_reflns_threshold_expression >2\s(I)
_cod_data_source_file d1dt04249a2.cif
_cod_data_source_block jpc121006
_cod_database_code 7709382

loop_
_symmetry_equiv_pos_as_xyz
'x, y, z'
'-x, -y, -z'

loop_
_atom_site_label
_atom_site_type_symbol
_atom_site_fract_x
_atom_site_fract_y
_atom_site_fract_z
_atom_site_U_iso_or_equiv
_atom_site_adp_type
_atom_site_occupancy
_atom_site_symmetry_multiplicity
_atom_site_calc_flag
_atom_site_refinement_flags
_atom_site_disorder_assembly
_atom_site_disorder_group
C24 C 0.425(2) 0.3039(18) 0.4348(17) 0.096(6) Uiso 1 1 d . . .
C27A C 0.5552(15) 0.3359(13) 0.4668(12) 0.108(4) Uiso 1 1 d D . .
F7A F 0.6040(18) 0.2478(11) 0.4580(14) 0.171(4) Uiso 1 1 d D . .
F8A F 0.6076(18) 0.3864(14) 0.4168(13) 0.171(4) Uiso 1 1 d D . .
F9A F 0.5594(18) 0.3968(14) 0.5622(11) 0.171(4) Uiso 1 1 d D . .
C25 C 0.340(2) 0.343(2) 0.505(2) 0.109(7) Uiso 1 1 d . . .
H25 H 0.3631 0.3863 0.5727 0.131 Uiso 1 1 calc R . .
C26 C 0.2081(18) 0.312(2) 0.464(2) 0.123(8) Uiso 1 1 d D . .
C28A C 0.1399(15) 0.3610(13) 0.5465(12) 0.108(4) Uiso 1 1 d D . .
F10A F 0.1775(16) 0.4593(13) 0.6056(14) 0.174(4) Uiso 1 1 d D . .
F11A F 0.1057(17) 0.3024(13) 0.5959(15) 0.174(4) Uiso 1 1 d D . .
F12A F 0.0412(14) 0.3630(15) 0.4946(13) 0.174(4) Uiso 1 1 d D . .
C32 C 0.4986(10) 0.0623(9) 0.1913(8) 0.039(2) Uani 1 1 d . . .
H32 H 0.5275 0.1242 0.2466 0.047 Uiso 1 1 calc R . .
C33 C 0.5281(14) -0.1132(12) 0.0740(12) 0.065(4) Uani 1 1 d . . .
H33A H 0.5416 -0.1751 0.0918 0.097 Uiso 1 1 calc R . .
H33B H 0.5699 -0.1148 0.018 0.097 Uiso 1 1 calc R . .
H33C H 0.4477 -0.1148 0.0546 0.097 Uiso 1 1 calc R . .
C34 C 0.6717(13) -0.0142(16) 0.2169(13) 0.072(4) Uani 1 1 d . . .
H34A H 0.7067 0.0589 0.2491 0.107 Uiso 1 1 calc R . .
H34B H 0.7217 -0.0568 0.1718 0.107 Uiso 1 1 calc R . .
H34C H 0.6583 -0.0443 0.268 0.107 Uiso 1 1 calc R . .
C36 C 0.1204(9) 0.0541(8) -0.0305(8) 0.032(2) Uani 1 1 d . . .
N4 N 0.5662(9) -0.0148(10) 0.1609(8) 0.049(3) Uani 1 1 d . . .
O5 O 0.3999(7) 0.0600(6) 0.1531(6) 0.0386(17) Uani 1 1 d . . .
O6 O 0.1853(7) 0.0963(6) 0.0541(5) 0.0378(16) Uani 1 1 d . . .
O7 O 0.1857(8) 0.2355(7) 0.3924(6) 0.054(2) Uani 1 1 d . . .
O8 O 0.4039(8) 0.2436(7) 0.3415(7) 0.054(2) Uani 1 1 d . . .
C1 C 0.2938(9) -0.0618(9) 0.2773(8) 0.034(2) Uani 1 1 d . A .
C2 C 0.3895(10) -0.0094(10) 0.3493(8) 0.041(2) Uani 1 1 d . . .
H2 H 0.3954 0.0654 0.3824 0.049 Uiso 1 1 calc R . .
C3 C 0.4742(11) -0.0668(12) 0.3715(10) 0.048(3) Uani 1 1 d . . .
H3 H 0.5359 -0.0302 0.4197 0.058 Uiso 1 1 calc R . .
C4 C 0.4696(12) -0.1773(14) 0.3239(12) 0.062(4) Uani 1 1 d . . .
H4 H 0.5292 -0.215 0.3369 0.074 Uiso 1 1 calc R . .
C5 C 0.3747(12) -0.2311(11) 0.2565(12) 0.057(3) Uani 1 1 d . . .
H5 H 0.3689 -0.3063 0.2269 0.068 Uiso 1 1 calc R . .
C6 C 0.2851(10) -0.1747(10) 0.2307(9) 0.042(2) Uani 1 1 d . . .
C7 C -0.0506(9) 0.1269(8) 0.1769(8) 0.033(2) Uani 1 1 d . A .
C8 C -0.1265(9) 0.0621(8) 0.0911(8) 0.034(2) Uani 1 1 d . . .
C9 C -0.2209(10) 0.1094(9) 0.0613(10) 0.044(3) Uani 1 1 d . . .
H9 H -0.27 0.0691 0.0031 0.053 Uiso 1 1 calc R . .
C10 C -0.2411(12) 0.2131(11) 0.1162(11) 0.060(4) Uani 1 1 d . . .
H10 H -0.3011 0.2439 0.0933 0.072 Uiso 1 1 calc R . .
C11 C -0.1728(12) 0.2723(10) 0.2054(10) 0.053(3) Uani 1 1 d . . .
H11 H -0.1906 0.3404 0.2458 0.063 Uiso 1 1 calc R . .
C12 C -0.0767(9) 0.2292(9) 0.2348(9) 0.039(2) Uani 1 1 d . . .
H12 H -0.0297 0.2699 0.2942 0.046 Uiso 1 1 calc R . .
C13 C 0.1881(11) -0.2415(9) 0.1633(9) 0.046(3) Uani 1 1 d . . .
H13 H 0.1937 -0.3155 0.1348 0.055 Uiso 1 1 calc R . .
C14 C -0.0023(12) -0.2809(9) 0.0752(10) 0.050(3) Uani 1 1 d . . .
C15A C 0.026(3) -0.398(3) 0.012(3) 0.069(6) Uani 0.44 1 d P A 1
H15A H 0.0921 -0.3929 -0.0231 0.103 Uiso 0.44 1 calc PR A 1
H15B H -0.038 -0.4356 -0.0372 0.103 Uiso 0.44 1 calc PR A 1
H15C H 0.0427 -0.436 0.0566 0.103 Uiso 0.44 1 calc PR A 1
C15B C -0.098(3) -0.303(2) 0.144(2) 0.069(6) Uani 0.56 1 d P A 2
H15D H -0.0676 -0.3453 0.1809 0.103 Uiso 0.56 1 calc PR A 2
H15E H -0.1653 -0.3422 0.1 0.103 Uiso 0.56 1 calc PR A 2
H15F H -0.1162 -0.2354 0.1902 0.103 Uiso 0.56 1 calc PR A 2
C17 C -0.0563(12) -0.2268(8) 0.0070(9) 0.046(3) Uani 1 1 d . A .
H17 H -0.0839 -0.2607 -0.0615 0.055 Uiso 1 1 calc R . .
C19 C 0.388(2) 0.3719(19) 0.1864(18) 0.099(6) Uiso 1 1 d . A .
C22A C 0.5069(15) 0.4186(12) 0.1615(11) 0.108(4) Uiso 1 1 d D . .
F1A F 0.5272(16) 0.3644(12) 0.0700(10) 0.159(4) Uiso 1 1 d D . .
F2A F 0.5855(16) 0.4071(13) 0.2278(11) 0.159(4) Uiso 1 1 d D . .
F3A F 0.5068(17) 0.5219(11) 0.1766(12) 0.159(4) Uiso 1 1 d D . .
C20 C 0.301(2) 0.456(2) 0.228(2) 0.117(8) Uiso 1 1 d . . .
H20 H 0.3127 0.5258 0.227 0.14 Uiso 1 1 calc R . .
C21 C 0.2025(18) 0.4235(16) 0.2663(15) 0.084(5) Uiso 1 1 d . A .
C23A C 0.1283(13) 0.5090(12) 0.3071(11) 0.108(4) Uiso 1 1 d D . .
F4A F 0.1746(13) 0.6082(12) 0.3275(12) 0.146(3) Uiso 1 1 d D . .
F5A F 0.0334(13) 0.4927(13) 0.2472(10) 0.146(3) Uiso 1 1 d D . .
F6A F 0.1037(14) 0.5027(13) 0.3948(10) 0.146(3) Uiso 1 1 d D . .
C29 C -0.0632(11) 0.0303(10) 0.3773(8) 0.044(3) Uani 1 1 d . A .
H29 H -0.0334 0.0946 0.3724 0.053 Uiso 1 1 calc R . .
C30 C -0.1790(12) -0.0575(12) 0.4637(10) 0.055(3) Uani 1 1 d . . .
H30A H -0.2591 -0.0709 0.4391 0.082 Uiso 1 1 calc R . .
H30B H -0.1696 -0.0468 0.5348 0.082 Uiso 1 1 calc R . .
H30C H -0.1403 -0.1184 0.4266 0.082 Uiso 1 1 calc R . .
C31 C -0.1548(15) 0.1409(13) 0.5202(11) 0.066(4) Uani 1 1 d . . .
H31A H -0.1129 0.198 0.5069 0.1 Uiso 1 1 calc R . .
H31B H -0.132 0.1458 0.5886 0.1 Uiso 1 1 calc R . .
H31C H -0.2355 0.1477 0.5121 0.1 Uiso 1 1 calc R . .
N1 N 0.0959(9) -0.2073(7) 0.1399(7) 0.043(2) Uani 1 1 d . A .
N2 N -0.0571(8) -0.1109(6) 0.0686(6) 0.0332(18) Uani 1 1 d . . .
N3 N -0.1309(9) 0.0377(9) 0.4497(7) 0.046(2) Uani 1 1 d . . .
O1 O 0.2166(6) -0.0011(5) 0.2556(5) 0.0338(15) Uani 1 1 d . . .
O2 O 0.0476(6) 0.0934(5) 0.2071(5) 0.0322(15) Uani 1 1 d . . .
O3 O 0.1730(7) 0.3279(6) 0.2469(7) 0.049(2) Uani 1 1 d . . .
O4 O 0.3680(8) 0.2763(6) 0.1585(8) 0.056(2) Uani 1 1 d . . .
O9 O -0.0367(8) -0.0547(8) 0.3163(6) 0.050(2) Uani 1 1 d . . .
Cu1 Cu 0.06359(11) -0.05668(9) 0.18022(9) 0.0317(3) Uani 1 1 d . A .
Tb1 Tb 0.24295(4) 0.16092(3) 0.21917(3) 0.0310(2) Uani 1 1 d . A .

loop_
_atom_site_aniso_label
_atom_site_aniso_U_11
_atom_site_aniso_U_22
_atom_site_aniso_U_33
_atom_site_aniso_U_23
_atom_site_aniso_U_13
_atom_site_aniso_U_12
C32 0.032(6) 0.047(6) 0.041(6) 0.020(5) 0.007(5) 0.002(4)
C33 0.062(10) 0.064(9) 0.070(9) 0.018(7) 0.025(7) 0.025(7)
C34 0.038(8) 0.116(14) 0.083(11) 0.057(10) 0.022(7) 0.028(8)
C36 0.028(6) 0.034(5) 0.034(5) 0.014(4) 0.005(4) 0.001(4)
N4 0.036(6) 0.080(7) 0.045(5) 0.034(5) 0.019(4) 0.020(5)
O5 0.039(5) 0.037(4) 0.040(4) 0.014(3) 0.005(3) 0.007(3)
O6 0.040(4) 0.041(4) 0.027(3) 0.007(3) -0.002(3) 0.008(3)
O7 0.060(6) 0.040(4) 0.042(4) -0.007(4) 0.000(4) 0.006(4)
O8 0.042(5) 0.043(4) 0.054(5) -0.009(4) -0.007(4) 0.004(4)
C1 0.027(6) 0.044(6) 0.039(5) 0.024(5) 0.008(4) 0.009(4)
C2 0.036(7) 0.054(7) 0.034(5) 0.017(5) 0.011(5) 0.009(5)
C3 0.029(6) 0.076(9) 0.051(7) 0.034(6) 0.007(5) 0.009(5)
C4 0.036(7) 0.094(11) 0.082(10) 0.059(9) 0.008(7) 0.027(7)
C5 0.057(9) 0.051(7) 0.080(9) 0.039(7) 0.018(7) 0.030(6)
C6 0.033(6) 0.049(6) 0.053(6) 0.029(5) 0.009(5) 0.011(5)
C7 0.032(6) 0.035(5) 0.036(5) 0.015(4) 0.007(4) 0.009(4)
C8 0.033(6) 0.034(5) 0.035(5) 0.012(4) 0.008(4) 0.007(4)
C9 0.032(6) 0.044(6) 0.054(7) 0.017(5) -0.007(5) 0.009(5)
C10 0.052(8) 0.053(7) 0.068(9) 0.014(6) -0.015(7) 0.021(6)
C11 0.049(8) 0.035(6) 0.058(7) -0.003(5) 0.001(6) 0.014(5)
C12 0.026(6) 0.039(6) 0.047(6) 0.009(5) 0.008(4) 0.007(4)
C13 0.055(8) 0.030(5) 0.051(6) 0.013(5) 0.001(6) 0.011(5)
C14 0.056(8) 0.031(5) 0.061(7) 0.017(5) -0.010(6) -0.002(5)
C15A 0.065(14) 0.059(12) 0.078(14) 0.027(11) -0.013(11) -0.010(10)
C15B 0.065(14) 0.059(12) 0.078(14) 0.027(11) -0.013(11) -0.010(10)
C17 0.062(8) 0.024(5) 0.042(6) 0.006(4) -0.009(5) -0.002(5)
C29 0.047(7) 0.054(7) 0.036(6) 0.021(5) 0.008(5) 0.011(5)
C30 0.046(8) 0.069(8) 0.054(7) 0.027(6) 0.013(6) 0.007(6)
C31 0.067(11) 0.080(10) 0.059(8) 0.027(8) 0.022(7) 0.028(8)
N1 0.051(6) 0.028(4) 0.046(5) 0.010(4) -0.004(4) 0.003(4)
N2 0.038(5) 0.025(4) 0.034(4) 0.008(3) 0.002(4) 0.001(3)
N3 0.046(6) 0.057(6) 0.039(5) 0.020(4) 0.009(4) 0.012(5)
O1 0.034(4) 0.031(3) 0.037(4) 0.012(3) 0.004(3) 0.008(3)
O2 0.029(4) 0.025(3) 0.037(4) 0.006(3) 0.001(3) 0.002(3)
O3 0.041(5) 0.025(4) 0.078(6) 0.013(4) 0.014(4) 0.007(3)
O4 0.055(6) 0.032(4) 0.083(6) 0.019(4) 0.025(5) 0.010(4)
O9 0.042(5) 0.068(6) 0.048(5) 0.029(4) 0.014(4) 0.008(4)
Cu1 0.0333(7) 0.0272(6) 0.0336(6) 0.0106(5) 0.0006(5) 0.0026(5)
Tb1 0.0308(3) 0.0245(3) 0.0338(3) 0.0061(2) 0.0015(2) 0.00349(18)

loop_
_atom_type_symbol
_atom_type_description
_atom_type_scat_dispersion_real
_atom_type_scat_dispersion_imag
_atom_type_scat_source
C C 0.0033 0.0016 'International Tables Vol C Tables 4.2.6.8 and 6.1.1.4'
H H 0 0 'International Tables Vol C Tables 4.2.6.8 and 6.1.1.4'
N N 0.0061 0.0033 'International Tables Vol C Tables 4.2.6.8 and 6.1.1.4'
O O 0.0106 0.006 'International Tables Vol C Tables 4.2.6.8 and 6.1.1.4'
F F 0.0171 0.0103 'International Tables Vol C Tables 4.2.6.8 and 6.1.1.4'
Cu Cu 0.3201 1.2651 'International Tables Vol C Tables 4.2.6.8 and 6.1.1.4'
Tb Tb -0.1723 4.1537 'International Tables Vol C Tables 4.2.6.8 and 6.1.1.4'

loop_
_geom_angle_atom_site_label_1
_geom_angle_atom_site_label_2
_geom_angle_atom_site_label_3
_geom_angle
_geom_angle_site_symmetry_1
_geom_angle_site_symmetry_3
_geom_angle_publ_flag
O8 C24 C25 126(2) . . ?
O8 C24 C27A 111.6(18) . . ?
C25 C24 C27A 122(2) . . ?
F8A C27A F9A 110.9(11) . . ?
F8A C27A F7A 108.8(11) . . ?
F9A C27A F7A 109.9(11) . . ?
F8A C27A C24 116.3(17) . . ?
F9A C27A C24 102.7(16) . . ?
F7A C27A C24 108.1(16) . . ?
C24 C25 C26 119(2) . . ?
C24 C25 H25 120.4 . . ?
C26 C25 H25 120.4 . . ?
O7 C26 C28A 130(2) . . ?
O7 C26 C25 116.2(18) . . ?
C28A C26 C25 110(2) . . ?
F11A C28A F10A 112.7(11) . . ?
F11A C28A F12A 99.9(13) . . ?
F10A C28A F12A 108.7(11) . . ?
F11A C28A C26 117.1(19) . . ?
F10A C28A C26 115.0(19) . . ?
F12A C28A C26 101.1(14) . . ?
O5 C32 N4 125.7(11) . . ?
O5 C32 H32 117.2 . . ?
N4 C32 H32 117.2 . . ?
N4 C33 H33A 109.5 . . ?
N4 C33 H33B 109.5 . . ?
H33A C33 H33B 109.5 . . ?
N4 C33 H33C 109.5 . . ?
H33A C33 H33C 109.5 . . ?
H33B C33 H33C 109.5 . . ?
N4 C34 H34A 109.5 . . ?
N4 C34 H34B 109.5 . . ?
H34A C34 H34B 109.5 . . ?
N4 C34 H34C 109.5 . . ?
H34A C34 H34C 109.5 . . ?
H34B C34 H34C 109.5 . . ?
O6 C36 N2 122.7(9) . 2 ?
O6 C36 C8 117.8(9) . 2 ?
N2 C36 C8 119.2(9) 2 2 ?
C32 N4 C34 122.7(13) . . ?
C32 N4 C33 120.5(11) . . ?
C34 N4 C33 116.3(12) . . ?
C32 O5 Tb1 131.6(7) . . ?
C36 O6 Tb1 161.0(7) . . ?
C26 O7 Tb1 138.2(15) . . ?
C24 O8 Tb1 138.7(13) . . ?
O1 C1 C6 123.1(10) . . ?
O1 C1 C2 118.5(10) . . ?
C6 C1 C2 118.4(10) . . ?
C3 C2 C1 121.2(11) . . ?
C3 C2 H2 119.4 . . ?
C1 C2 H2 119.4 . . ?
C4 C3 C2 121.4(12) . . ?
C4 C3 H3 119.3 . . ?
C2 C3 H3 119.3 . . ?
C3 C4 C5 118.6(11) . . ?
C3 C4 H4 120.7 . . ?
C5 C4 H4 120.7 . . ?
C4 C5 C6 121.9(12) . . ?
C4 C5 H5 119.1 . . ?
C6 C5 H5 119.1 . . ?
C1 C6 C5 118.5(11) . . ?
C1 C6 C13 125.4(10) . . ?
C5 C6 C13 116.0(11) . . ?
O2 C7 C12 117.5(9) . . ?
O2 C7 C8 123.1(9) . . ?
C12 C7 C8 119.4(10) . . ?
C7 C8 C9 118.0(9) . . ?
C7 C8 C36 126.1(9) . 2 ?
C9 C8 C36 115.8(9) . 2 ?
C10 C9 C8 121.3(11) . . ?
C10 C9 H9 119.4 . . ?
C8 C9 H9 119.4 . . ?
C9 C10 C11 120.2(11) . . ?
C9 C10 H10 119.9 . . ?
C11 C10 H10 119.9 . . ?
C10 C11 C12 119.6(11) . . ?
C10 C11 H11 120.2 . . ?
C12 C11 H11 120.2 . . ?
C7 C12 C11 121.0(11) . . ?
C7 C12 H12 119.5 . . ?
C11 C12 H12 119.5 . . ?
N1 C13 C6 125.3(10) . . ?
N1 C13 H13 117.4 . . ?
C6 C13 H13 117.4 . . ?
N1 C14 C17 107.9(9) . . ?
N1 C14 C15A 115.0(16) . . ?
C17 C14 C15A 111.4(16) . . ?
N1 C14 C15B 111.0(14) . . ?
C17 C14 C15B 108.6(14) . . ?
C15A C14 C15B 102.8(19) . . ?
C14 C15A H15A 109.5 . . ?
C14 C15A H15B 109.5 . . ?
C14 C15A H15C 109.5 . . ?
C14 C15B H15D 109.5 . . ?
C14 C15B H15E 109.5 . . ?
H15D C15B H15E 109.5 . . ?
C14 C15B H15F 109.5 . . ?
H15D C15B H15F 109.5 . . ?
H15E C15B H15F 109.5 . . ?
N2 C17 C14 107.9(9) . . ?
N2 C17 H17 126.1 . . ?
C14 C17 H17 126.1 . . ?
O4 C19 C20 126(2) . . ?
O4 C19 C22A 117.5(19) . . ?
C20 C19 C22A 115.8(19) . . ?
F1A C22A F3A 110.9(11) . . ?
F1A C22A F2A 110.3(11) . . ?
F3A C22A F2A 108.8(10) . . ?
F1A C22A C19 111.3(16) . . ?
F3A C22A C19 110.8(16) . . ?
F2A C22A C19 104.7(15) . . ?
C21 C20 C19 118(2) . . ?
C21 C20 H20 120.9 . . ?
C19 C20 H20 120.9 . . ?
O3 C21 C20 121(2) . . ?
O3 C21 C23A 123.2(18) . . ?
C20 C21 C23A 114.3(18) . . ?
F5A C23A F4A 108.8(10) . . ?
F5A C23A F6A 108.7(10) . . ?
F4A C23A F6A 106.8(10) . . ?
F5A C23A C21 111.3(15) . . ?
F4A C23A C21 115.7(16) . . ?
F6A C23A C21 105.3(15) . . ?
O9 C29 N3 125.3(12) . . ?
O9 C29 H29 117.3 . . ?
N3 C29 H29 117.3 . . ?
N3 C30 H30A 109.5 . . ?
N3 C30 H30B 109.5 . . ?
H30A C30 H30B 109.5 . . ?
N3 C30 H30C 109.5 . . ?
H30A C30 H30C 109.5 . . ?
H30B C30 H30C 109.5 . . ?
N3 C31 H31A 109.5 . . ?
N3 C31 H31B 109.5 . . ?
H31A C31 H31B 109.5 . . ?
N3 C31 H31C 109.5 . . ?
H31A C31 H31C 109.5 . . ?
H31B C31 H31C 109.5 . . ?
C13 N1 C14 122.3(10) . . ?
C13 N1 Cu1 126.5(8) . . ?
C14 N1 Cu1 111.2(7) . . ?
C36 N2 C17 117.4(9) 2 . ?
C36 N2 Cu1 127.2(7) 2 . ?
C17 N2 Cu1 113.6(7) . . ?
C29 N3 C30 121.0(11) . . ?
C29 N3 C31 121.7(12) . . ?
C30 N3 C31 117.3(12) . . ?
C1 O1 Cu1 125.2(6) . . ?
C1 O1 Tb1 130.4(6) . . ?
Cu1 O1 Tb1 98.5(3) . . ?
C7 O2 Cu1 121.8(6) . . ?
C7 O2 Tb1 131.1(6) . . ?
Cu1 O2 Tb1 100.4(3) . . ?
C21 O3 Tb1 143.1(12) . . ?
C19 O4 Tb1 131.6(13) . . ?
C29 O9 Cu1 121.5(8) . . ?
O2 Cu1 N2 95.5(3) . . ?
O2 Cu1 N1 171.7(4) . . ?
N2 Cu1 N1 84.7(4) . . ?
O2 Cu1 O1 83.7(3) . . ?
N2 Cu1 O1 160.3(4) . . ?
N1 Cu1 O1 93.3(4) . . ?
O2 Cu1 O9 91.8(3) . . ?
N2 Cu1 O9 100.9(4) . . ?
N1 Cu1 O9 96.2(4) . . ?
O1 Cu1 O9 98.7(3) . . ?
O2 Cu1 Tb1 45.0(2) . . ?
N2 Cu1 Tb1 123.0(2) . . ?
N1 Cu1 Tb1 128.6(3) . . ?
O1 Cu1 Tb1 45.5(2) . . ?
O9 Cu1 Tb1 116.1(2) . . ?
O6 Tb1 O3 94.3(3) . . ?
O6 Tb1 O8 143.5(3) . . ?
O3 Tb1 O8 91.2(3) . . ?
O6 Tb1 O2 75.6(3) . . ?
O3 Tb1 O2 85.5(3) . . ?
O8 Tb1 O2 140.9(3) . . ?
O6 Tb1 O1 100.0(3) . . ?
O3 Tb1 O1 143.0(3) . . ?
O8 Tb1 O1 96.9(3) . . ?
O2 Tb1 O1 65.7(2) . . ?
O6 Tb1 O5 78.9(3) . . ?
O3 Tb1 O5 141.7(3) . . ?
O8 Tb1 O5 74.6(3) . . ?
O2 Tb1 O5 127.7(2) . . ?
O1 Tb1 O5 75.0(2) . . ?
O6 Tb1 O7 146.3(3) . . ?
O3 Tb1 O7 69.8(3) . . ?
O8 Tb1 O7 68.7(3) . . ?
O2 Tb1 O7 73.7(3) . . ?
O1 Tb1 O7 79.7(3) . . ?
O5 Tb1 O7 131.9(3) . . ?
O6 Tb1 O4 78.5(3) . . ?
O3 Tb1 O4 68.8(3) . . ?
O8 Tb1 O4 70.0(4) . . ?
O2 Tb1 O4 141.7(3) . . ?
O1 Tb1 O4 147.5(3) . . ?
O5 Tb1 O4 72.9(3) . . ?
O7 Tb1 O4 119.3(3) . . ?
O6 Tb1 Cu1 74.6(2) . . ?
O3 Tb1 Cu1 120.1(2) . . ?
O8 Tb1 Cu1 131.7(3) . . ?
O2 Tb1 Cu1 34.66(16) . . ?
O1 Tb1 Cu1 35.95(17) . . ?
O5 Tb1 Cu1 94.64(18) . . ?
O7 Tb1 Cu1 87.7(2) . . ?
O4 Tb1 Cu1 152.1(2) . . ?

loop_
_geom_bond_atom_site_label_1
_geom_bond_atom_site_label_2
_geom_bond_distance
_geom_bond_site_symmetry_2
_geom_bond_publ_flag
C24 O8 1.27(2) . ?
C24 C25 1.45(3) . ?
C24 C27A 1.55(3) . ?
C27A F8A 1.30(3) . ?
C27A F9A 1.298(10) . ?
C27A F7A 1.31(3) . ?
C25 C26 1.59(3) . ?
C25 H25 0.93 . ?
C26 O7 1.15(3) . ?
C26 C28A 1.45(3) . ?
C28A F11A 1.28(3) . ?
C28A F10A 1.30(3) . ?
C28A F12A 1.328(10) . ?
C32 O5 1.233(13) . ?
C32 N4 1.310(16) . ?
C32 H32 0.93 . ?
C33 N4 1.452(19) . ?
C33 H33A 0.96 . ?
C33 H33B 0.96 . ?
C33 H33C 0.96 . ?
C34 N4 1.414(18) . ?
C34 H34A 0.96 . ?
C34 H34B 0.96 . ?
C34 H34C 0.96 . ?
C36 O6 1.282(12) . ?
C36 N2 1.308(13) 2 ?
C36 C8 1.485(14) 2 ?
O5 Tb1 2.406(8) . ?
O6 Tb1 2.210(7) . ?
O7 Tb1 2.463(9) . ?
O8 Tb1 2.371(8) . ?
C1 O1 1.339(12) . ?
C1 C6 1.400(16) . ?
C1 C2 1.412(16) . ?
C2 C3 1.375(17) . ?
C2 H2 0.93 . ?
C3 C4 1.37(2) . ?
C3 H3 0.93 . ?
C4 C5 1.38(2) . ?
C4 H4 0.93 . ?
C5 C6 1.427(15) . ?
C5 H5 0.93 . ?
C6 C13 1.444(17) . ?
C7 O2 1.354(12) . ?
C7 C12 1.384(15) . ?
C7 C8 1.409(15) . ?
C8 C9 1.418(14) . ?
C8 C36 1.485(14) 2 ?
C9 C10 1.366(18) . ?
C9 H9 0.93 . ?
C10 C11 1.378(18) . ?
C10 H10 0.93 . ?
C11 C12 1.397(17) . ?
C11 H11 0.93 . ?
C12 H12 0.93 . ?
C13 N1 1.266(15) . ?
C13 H13 0.93 . ?
C14 N1 1.473(15) . ?
C14 C17 1.516(16) . ?
C14 C15A 1.57(4) . ?
C14 C15B 1.62(3) . ?
C15A H15A 0.96 . ?
C15A H15B 0.96 . ?
C15A H15C 0.96 . ?
C15B H15D 0.96 . ?
C15B H15E 0.96 . ?
C15B H15F 0.96 . ?
C17 N2 1.476(13) . ?
C17 H17 0.93 . ?
C19 O4 1.19(2) . ?
C19 C20 1.56(3) . ?
C19 C22A 1.61(3) . ?
C22A F1A 1.288(10) . ?
C22A F3A 1.311(10) . ?
C22A F2A 1.318(10) . ?
C20 C21 1.43(3) . ?
C20 H20 0.93 . ?
C21 O3 1.22(2) . ?
C21 C23A 1.46(3) . ?
C23A F5A 1.302(10) . ?
C23A F4A 1.313(10) . ?
C23A F6A 1.326(10) . ?
C29 O9 1.229(15) . ?
C29 N3 1.329(15) . ?
C29 H29 0.93 . ?
C30 N3 1.435(17) . ?
C30 H30A 0.96 . ?
C30 H30B 0.96 . ?
C30 H30C 0.96 . ?
C31 N3 1.440(18) . ?
C31 H31A 0.96 . ?
C31 H31B 0.96 . ?
C31 H31C 0.96 . ?
N1 Cu1 1.947(9) . ?
N2 C36 1.308(13) 2 ?
N2 Cu1 1.927(9) . ?
O1 Cu1 1.968(7) . ?
O1 Tb1 2.392(7) . ?
O2 Cu1 1.917(7) . ?
O2 Tb1 2.382(7) . ?
O3 Tb1 2.328(7) . ?
O4 Tb1 2.470(9) . ?
O9 Cu1 2.332(8) . ?
Cu1 Tb1 3.3150(16) . ?
